data_7008443
loop_
_publ_author_name
'Adams, Harry'
'Batten, Stuart R.'
'Davies, Graham M.'
'Duriska, Martin B.'
'Jeffery, John C.'
'Jensen, Paul'
'Lu, Jinzhen'
'Motson, Graham R.'
'Coles, Simon J.'
'Hursthouse, Michael B.'
'Ward, Michael D.'

_publ_section_title
;
 New bis-, tris- and tetrakis(pyrazolyl)borate ligands with 3-pyridyl
 and 4-pyridyl substituents: synthesis and coordination chemistry.
;
_journal_issue 11
_journal_name_full 'Dalton transactions (Cambridge, England : 2003)'
_journal_page_first 1910
_journal_page_last 1923
_journal_paper_doi 10.1039/b502892b
_journal_year 2005
_chemical_formula_moiety 'C24 H19 B N9 Tl'
_chemical_formula_sum 'C24 H19 B N9 Tl'
_chemical_formula_weight 648.66
_chemical_name_systematic
;
?
;
_space_group_IT_number 14
_symmetry_cell_setting monoclinic
_symmetry_space_group_name_Hall '-P 2yn'
_symmetry_space_group_name_H-M 'P 1 21/n 1'
_atom_sites_solution_hydrogens geom
_atom_sites_solution_primary direct
_atom_sites_solution_secondary difmap
_audit_creation_method SHELXL-97
_cell_angle_alpha 90.00
_cell_angle_beta 94.968(2)
_cell_angle_gamma 90.00
_cell_formula_units_Z 4
_cell_length_a 9.2506(13)
_cell_length_b 12.3819(17)
_cell_length_c 19.887(3)
_cell_measurement_reflns_used 6652
_cell_measurement_temperature 150(2)
_cell_measurement_theta_max 55.041
_cell_measurement_theta_min 5.034
_cell_volume 2269.3(6)
_computing_cell_refinement 'Bruker SMART'
_computing_data_collection 'Bruker SMART'
_computing_data_reduction 'Bruker SHELXTL'
_computing_molecular_graphics 'Bruker SHELXTL'
_computing_publication_material 'Bruker SHELXTL'
_computing_structure_refinement 'SHELXL-97 (Sheldrick, 1997)'
_computing_structure_solution 'SHELXS-97 (Sheldrick, 1990)'
_diffrn_ambient_temperature 150(2)
_diffrn_detector_area_resol_mean 100
_diffrn_measured_fraction_theta_full 0.978
_diffrn_measured_fraction_theta_max 0.978
_diffrn_measurement_device_type 'Bruker smart 1000'
_diffrn_measurement_method '\w scans'
_diffrn_radiation_monochromator graphite
_diffrn_radiation_source 'fine-focus sealed tube'
_diffrn_radiation_type MoK\a
_diffrn_radiation_wavelength 0.71073
_diffrn_reflns_av_R_equivalents 0.0488
_diffrn_reflns_av_sigmaI/netI 0.0354
_diffrn_reflns_limit_h_max 12
_diffrn_reflns_limit_h_min -11
_diffrn_reflns_limit_k_max 16
_diffrn_reflns_limit_k_min -16
_diffrn_reflns_limit_l_max 25
_diffrn_reflns_limit_l_min -25
_diffrn_reflns_number 23976
_diffrn_reflns_theta_full 27.55
_diffrn_reflns_theta_max 27.55
_diffrn_reflns_theta_min 1.94
_diffrn_standards_decay_% 0
_diffrn_standards_interval_count 0
_diffrn_standards_interval_time 0
_diffrn_standards_number 0
_exptl_absorpt_coefficient_mu 7.151
_exptl_absorpt_correction_T_max 0.4566
_exptl_absorpt_correction_T_min 0.1306
_exptl_absorpt_correction_type multi-scan
_exptl_absorpt_process_details SADABS
_exptl_crystal_colour Colourless
_exptl_crystal_density_diffrn 1.899
_exptl_crystal_density_method 'not measured'
_exptl_crystal_description Block
_exptl_crystal_F_000 1248
_exptl_crystal_size_max 0.48
_exptl_crystal_size_mid 0.25
_exptl_crystal_size_min 0.13
_refine_diff_density_max 1.891
_refine_diff_density_min -0.920
_refine_diff_density_rms 0.121
_refine_ls_extinction_method none
_refine_ls_goodness_of_fit_ref 1.027
_refine_ls_hydrogen_treatment mixed
_refine_ls_matrix_type full
_refine_ls_number_parameters 320
_refine_ls_number_reflns 5118
_refine_ls_number_restraints 0
_refine_ls_restrained_S_all 1.027
_refine_ls_R_factor_all 0.0322
_refine_ls_R_factor_gt 0.0263
_refine_ls_shift/su_max 0.002
_refine_ls_shift/su_mean 0.000
_refine_ls_structure_factor_coef Fsqd
_refine_ls_weighting_details 'calc w=1/[\s^2^(Fo^2^)+(0.0367P)^2^+0.5710P] where P=(Fo^2^+2Fc^2^)/3'
_refine_ls_weighting_scheme calc
_refine_ls_wR_factor_gt 0.0631
_refine_ls_wR_factor_ref 0.0659
_reflns_number_gt 4484
_reflns_number_total 5118
_reflns_threshold_expression >2sigma(I)
_cod_data_source_file b502892b.txt
_cod_data_source_block TlTp3py
_cod_depositor_comments
;
The following automatic conversions were performed:
'_symmetry_cell_setting' value 'Monoclinic' changed to 'monoclinic'
according to '/home/saulius/struct/CIF-dictionaries/cif_core.dic'
dictionary named 'cif_core.dic' version 2.4.1 from
2010-06-29.

'_exptl_absorpt_correction_type' value 'Multi-Scan' changed
to 'multi-scan' according to
'/home/saulius/struct/CIF-dictionaries/cif_core.dic' dictionary named
'cif_core.dic' version 2.4.1 from 2010-06-29.

Automatic conversion script
Id: cif_fix_enum 1527 2010-12-29 10:47:43Z saulius 
;
_cod_original_cell_volume 2269.3(5)
_cod_original_sg_symbol_H-M P2(1)/n
_cod_database_code 7008443

loop_
_symmetry_equiv_pos_as_xyz
'x, y, z'
'-x+1/2, y+1/2, -z+1/2'
'-x, -y, -z'
'x-1/2, -y-1/2, z-1/2'

loop_
_atom_site_label
_atom_site_type_symbol
_atom_site_fract_x
_atom_site_fract_y
_atom_site_fract_z
_atom_site_U_iso_or_equiv
_atom_site_adp_type
_atom_site_occupancy
_atom_site_symmetry_multiplicity
_atom_site_calc_flag
_atom_site_refinement_flags
_atom_site_disorder_assembly
_atom_site_disorder_group
Tl1 Tl 0.892350(13) 0.814886(10) 0.054150(6) 0.02402(6) Uani 1 1 d . . .
B1 B 0.7795(4) 0.7191(3) 0.22085(19) 0.0231(7) Uani 1 1 d . . .
H1 H 0.732(4) 0.687(3) 0.2666(19) 0.025(10) Uiso 1 1 d . . .
N101 N 0.8768(3) 0.8162(2) 0.24124(14) 0.0203(6) Uani 1 1 d . . .
N102 N 0.9393(3) 0.8818(2) 0.19631(13) 0.0228(6) Uani 1 1 d . . .
C103 C 1.0201(3) 0.9518(3) 0.23442(16) 0.0223(6) Uani 1 1 d . . .
C104 C 1.0105(4) 0.9327(3) 0.30341(16) 0.0257(7) Uani 1 1 d . . .
H104 H 1.0577 0.9709 0.3405 0.031 Uiso 1 1 calc R . .
C105 C 0.9179(4) 0.8469(3) 0.30535(16) 0.0245(7) Uani 1 1 d . . .
H105 H 0.8875 0.8144 0.3450 0.029 Uiso 1 1 calc R . .
C115 C 1.2885(4) 1.1755(3) 0.21857(19) 0.0287(8) Uani 1 1 d . . .
H115 H 1.3663 1.2100 0.2445 0.034 Uiso 1 1 calc R . .
C114 C 1.2189(4) 1.0870(3) 0.24379(17) 0.0271(7) Uani 1 1 d . . .
H114 H 1.2494 1.0594 0.2873 0.033 Uiso 1 1 calc R . .
C113 C 1.1043(3) 1.0387(3) 0.20497(16) 0.0224(7) Uani 1 1 d . . .
C112 C 1.0672(4) 1.0806(3) 0.14124(17) 0.0281(7) Uani 1 1 d . . .
H112 H 0.9903 1.0470 0.1141 0.034 Uiso 1 1 calc R . .
N111 N 1.1334(4) 1.1656(3) 0.11539(16) 0.0333(7) Uani 1 1 d . . .
C116 C 1.2415(4) 1.2123(3) 0.15460(19) 0.0300(8) Uani 1 1 d . . .
H116 H 1.2881 1.2736 0.1376 0.036 Uiso 1 1 calc R . .
N121 N 0.8634(3) 0.6274(2) 0.18886(13) 0.0228(6) Uani 1 1 d . . .
N122 N 0.9565(3) 0.6407(2) 0.14000(13) 0.0227(6) Uani 1 1 d . . .
C123 C 1.0045(3) 0.5414(3) 0.12714(16) 0.0229(7) Uani 1 1 d . . .
C124 C 0.9442(4) 0.4647(3) 0.16790(18) 0.0310(8) Uani 1 1 d . . .
H124 H 0.9604 0.3890 0.1687 0.037 Uiso 1 1 calc R . .
C125 C 0.8563(4) 0.5232(3) 0.20663(18) 0.0287(8) Uani 1 1 d . . .
H125 H 0.8000 0.4947 0.2402 0.034 Uiso 1 1 calc R . .
N131 N 1.2198(3) 0.3876(2) 0.00894(15) 0.0301(7) Uani 1 1 d . . .
C132 C 1.1278(4) 0.4165(3) 0.05318(17) 0.0251(7) Uani 1 1 d . . .
H132 H 1.0689 0.3615 0.0699 0.030 Uiso 1 1 calc R . .
C133 C 1.1102(4) 0.5207(3) 0.07712(16) 0.0233(7) Uani 1 1 d . . .
C134 C 1.1976(4) 0.6006(3) 0.05120(18) 0.0290(8) Uani 1 1 d . . .
H134 H 1.1918 0.6734 0.0659 0.035 Uiso 1 1 calc R . .
C135 C 1.2917(4) 0.5724(3) 0.00433(19) 0.0335(8) Uani 1 1 d . . .
H135 H 1.3506 0.6258 -0.0141 0.040 Uiso 1 1 calc R . .
C136 C 1.3001(4) 0.4662(3) -0.01585(19) 0.0332(8) Uani 1 1 d . . .
H136 H 1.3652 0.4479 -0.0485 0.040 Uiso 1 1 calc R . .
N141 N 0.6412(3) 0.7545(2) 0.17648(13) 0.0224(6) Uani 1 1 d . . .
N142 N 0.6330(3) 0.7863(2) 0.11065(13) 0.0229(6) Uani 1 1 d . . .
C143 C 0.4946(4) 0.8173(3) 0.09567(18) 0.0241(7) Uani 1 1 d . . .
C144 C 0.4137(4) 0.8046(3) 0.15164(18) 0.0290(8) Uani 1 1 d . . .
H144 H 0.3139 0.8202 0.1545 0.035 Uiso 1 1 calc R . .
C145 C 0.5111(4) 0.7647(3) 0.20109(17) 0.0275(7) Uani 1 1 d . . .
H145 H 0.4902 0.7471 0.2457 0.033 Uiso 1 1 calc R . .
N151 N 0.2529(3) 0.9591(3) -0.03700(16) 0.0351(7) Uani 1 1 d . . .
C152 C 0.3120(4) 0.9182(3) 0.02128(19) 0.0316(8) Uani 1 1 d . . .
H152 H 0.2632 0.9306 0.0606 0.038 Uiso 1 1 calc R . .
C153 C 0.4402(4) 0.8585(3) 0.02836(17) 0.0234(7) Uani 1 1 d . . .
C154 C 0.5105(4) 0.8419(3) -0.02993(18) 0.0281(7) Uani 1 1 d . . .
H154 H 0.5977 0.8011 -0.0281 0.034 Uiso 1 1 calc R . .
C155 C 0.4523(4) 0.8854(3) -0.09065(17) 0.0297(8) Uani 1 1 d . . .
H155 H 0.4997 0.8761 -0.1307 0.036 Uiso 1 1 calc R . .
C156 C 0.3234(4) 0.9425(3) -0.09153(17) 0.0318(8) Uani 1 1 d . . .
H156 H 0.2833 0.9714 -0.1333 0.038 Uiso 1 1 calc R . .

loop_
_atom_site_aniso_label
_atom_site_aniso_U_11
_atom_site_aniso_U_22
_atom_site_aniso_U_33
_atom_site_aniso_U_23
_atom_site_aniso_U_13
_atom_site_aniso_U_12
Tl1 0.02244(8) 0.02029(9) 0.02938(8) -0.00021(5) 0.00253(5) 0.00053(5)
B1 0.0225(19) 0.0193(19) 0.0276(18) 0.0031(15) 0.0020(15) -0.0014(15)
N101 0.0204(14) 0.0167(14) 0.0237(13) 0.0022(10) 0.0010(11) 0.0015(10)
N102 0.0222(14) 0.0195(15) 0.0265(13) 0.0010(11) 0.0005(11) -0.0002(11)
C103 0.0171(15) 0.0199(16) 0.0295(15) -0.0004(14) -0.0003(12) 0.0046(13)
C104 0.0259(17) 0.0262(19) 0.0244(15) -0.0017(14) -0.0017(13) 0.0030(14)
C105 0.0256(17) 0.0235(17) 0.0241(15) 0.0013(14) 0.0008(13) 0.0057(14)
C115 0.0175(17) 0.033(2) 0.0354(19) -0.0031(15) 0.0006(14) -0.0048(14)
C114 0.0213(16) 0.0296(19) 0.0296(16) 0.0012(14) -0.0028(13) 0.0017(14)
C113 0.0184(15) 0.0210(17) 0.0278(15) -0.0014(13) 0.0023(12) 0.0023(12)
C112 0.0262(18) 0.0265(19) 0.0306(17) 0.0001(15) -0.0039(14) -0.0031(14)
N111 0.0361(18) 0.0306(18) 0.0319(16) 0.0060(13) -0.0045(14) -0.0071(14)
C116 0.0244(18) 0.0288(19) 0.0364(19) 0.0038(16) 0.0003(15) -0.0049(15)
N121 0.0218(14) 0.0183(14) 0.0278(14) 0.0014(11) -0.0003(11) -0.0027(11)
N122 0.0227(14) 0.0169(14) 0.0282(14) 0.0026(12) 0.0001(11) -0.0009(11)
C123 0.0206(16) 0.0171(17) 0.0301(16) -0.0018(13) -0.0037(13) 0.0012(12)
C124 0.038(2) 0.0160(18) 0.0392(19) 0.0010(15) 0.0041(16) 0.0000(14)
C125 0.0332(19) 0.0179(18) 0.0357(18) 0.0025(14) 0.0060(15) -0.0021(14)
N131 0.0284(16) 0.0265(17) 0.0349(15) -0.0022(13) 0.0000(12) 0.0039(13)
C132 0.0264(17) 0.0182(17) 0.0299(16) 0.0003(13) -0.0017(13) 0.0010(13)
C133 0.0224(16) 0.0188(17) 0.0273(15) 0.0007(13) -0.0058(13) 0.0013(13)
C134 0.0258(18) 0.0205(18) 0.0402(19) -0.0035(15) -0.0007(15) -0.0033(14)
C135 0.0311(19) 0.027(2) 0.043(2) 0.0040(16) 0.0031(15) -0.0061(15)
C136 0.0281(19) 0.035(2) 0.0375(19) -0.0017(16) 0.0073(15) 0.0035(16)
N141 0.0209(14) 0.0211(15) 0.0252(13) 0.0005(11) 0.0028(10) -0.0018(11)
N142 0.0210(14) 0.0211(14) 0.0266(14) 0.0007(11) 0.0026(11) 0.0014(11)
C143 0.0208(17) 0.0208(18) 0.0304(17) -0.0058(13) 0.0002(14) -0.0009(13)
C144 0.0194(17) 0.035(2) 0.0336(18) -0.0026(15) 0.0055(14) -0.0005(14)
C145 0.0227(17) 0.030(2) 0.0297(17) -0.0006(15) 0.0046(13) -0.0032(14)
N151 0.0317(17) 0.0338(19) 0.0379(16) -0.0073(14) -0.0075(13) 0.0122(14)
C152 0.0259(18) 0.032(2) 0.0364(18) -0.0077(16) -0.0009(14) 0.0053(15)
C153 0.0222(16) 0.0174(17) 0.0294(16) -0.0035(14) -0.0042(13) -0.0001(13)
C154 0.0269(18) 0.0237(18) 0.0331(18) -0.0019(15) -0.0010(14) 0.0046(14)
C155 0.0292(19) 0.029(2) 0.0303(17) -0.0053(15) 0.0013(14) 0.0030(15)
C156 0.036(2) 0.0263(19) 0.0310(17) -0.0040(16) -0.0102(15) 0.0031(16)

loop_
_atom_type_symbol
_atom_type_description
_atom_type_scat_dispersion_real
_atom_type_scat_dispersion_imag
_atom_type_scat_source
C C 0.0033 0.0016 'International Tables Vol C Tables 4.2.6.8 and 6.1.1.4'
H H 0.0000 0.0000 'International Tables Vol C Tables 4.2.6.8 and 6.1.1.4'
B B 0.0013 0.0007 'International Tables Vol C Tables 4.2.6.8 and 6.1.1.4'
N N 0.0061 0.0033 'International Tables Vol C Tables 4.2.6.8 and 6.1.1.4'
Tl Tl -2.8358 9.6688 'International Tables Vol C Tables 4.2.6.8 and 6.1.1.4'

loop_
_geom_angle_atom_site_label_1
_geom_angle_atom_site_label_2
_geom_angle_atom_site_label_3
_geom_angle
_geom_angle_site_symmetry_1
_geom_angle_site_symmetry_3
_geom_angle_publ_flag
N142 Tl1 N122 78.31(8) . . ?
N101 B1 N121 112.3(3) . . ?
N101 B1 N141 111.4(3) . . ?
N121 B1 N141 113.1(3) . . ?
N101 B1 H1 109.1(18) . . ?
N121 B1 H1 108.6(17) . . ?
N141 B1 H1 102(2) . . ?
C105 N101 N102 110.3(3) . . ?
C105 N101 B1 125.4(3) . . ?
N102 N101 B1 124.2(3) . . ?
C103 N102 N101 105.1(3) . . ?
N102 C103 C104 111.5(3) . . ?
N102 C103 C113 122.4(3) . . ?
C104 C103 C113 126.2(3) . . ?
C105 C104 C103 104.6(3) . . ?
C105 C104 H104 127.7 . . ?
C103 C104 H104 127.7 . . ?
N101 C105 C104 108.5(3) . . ?
N101 C105 H105 125.8 . . ?
C104 C105 H105 125.8 . . ?
C116 C115 C114 118.3(3) . . ?
C116 C115 H115 120.9 . . ?
C114 C115 H115 120.9 . . ?
C115 C114 C113 119.6(3) . . ?
C115 C114 H114 120.2 . . ?
C113 C114 H114 120.2 . . ?
C112 C113 C114 117.6(3) . . ?
C112 C113 C103 122.5(3) . . ?
C114 C113 C103 119.7(3) . . ?
N111 C112 C113 124.0(3) . . ?
N111 C112 H112 118.0 . . ?
C113 C112 H112 118.0 . . ?
C112 N111 C116 117.1(3) . . ?
N111 C116 C115 123.3(3) . . ?
N111 C116 H116 118.3 . . ?
C115 C116 H116 118.3 . . ?
C125 N121 N122 110.6(3) . . ?
C125 N121 B1 124.1(3) . . ?
N122 N121 B1 125.2(3) . . ?
C123 N122 N121 105.5(3) . . ?
C123 N122 Tl1 130.6(2) . . ?
N121 N122 Tl1 114.60(19) . . ?
N122 C123 C124 111.0(3) . . ?
N122 C123 C133 122.6(3) . . ?
C124 C123 C133 126.4(3) . . ?
C125 C124 C123 104.6(3) . . ?
C125 C124 H124 127.7 . . ?
C123 C124 H124 127.7 . . ?
N121 C125 C124 108.3(3) . . ?
N121 C125 H125 125.8 . . ?
C124 C125 H125 125.8 . . ?
C132 N131 C136 117.0(3) . . ?
N131 C132 C133 125.4(3) . . ?
N131 C132 H132 117.3 . . ?
C133 C132 H132 117.3 . . ?
C132 C133 C134 116.1(3) . . ?
C132 C133 C123 119.8(3) . . ?
C134 C133 C123 124.1(3) . . ?
C135 C134 C133 119.2(3) . . ?
C135 C134 H134 120.4 . . ?
C133 C134 H134 120.4 . . ?
C134 C135 C136 119.7(3) . . ?
C134 C135 H135 120.2 . . ?
C136 C135 H135 120.2 . . ?
N131 C136 C135 122.5(3) . . ?
N131 C136 H136 118.8 . . ?
C135 C136 H136 118.8 . . ?
C145 N141 N142 110.2(3) . . ?
C145 N141 B1 122.6(3) . . ?
N142 N141 B1 127.0(3) . . ?
C143 N142 N141 105.6(3) . . ?
C143 N142 Tl1 135.9(2) . . ?
N141 N142 Tl1 116.75(18) . . ?
N142 C143 C144 110.8(3) . . ?
N142 C143 C153 122.8(3) . . ?
C144 C143 C153 126.4(3) . . ?
C145 C144 C143 104.3(3) . . ?
C145 C144 H144 127.8 . . ?
C143 C144 H144 127.8 . . ?
N141 C145 C144 109.1(3) . . ?
N141 C145 H145 125.4 . . ?
C144 C145 H145 125.4 . . ?
C156 N151 C152 117.1(3) . . ?
N151 C152 C153 124.7(3) . . ?
N151 C152 H152 117.7 . . ?
C153 C152 H152 117.7 . . ?
C154 C153 C152 116.6(3) . . ?
C154 C153 C143 123.8(3) . . ?
C152 C153 C143 119.6(3) . . ?
C155 C154 C153 119.6(3) . . ?
C155 C154 H154 120.2 . . ?
C153 C154 H154 120.2 . . ?
C156 C155 C154 118.5(3) . . ?
C156 C155 H155 120.7 . . ?
C154 C155 H155 120.7 . . ?
N151 C156 C155 123.5(3) . . ?
N151 C156 H156 118.3 . . ?
C155 C156 H156 118.3 . . ?

loop_
_geom_bond_atom_site_label_1
_geom_bond_atom_site_label_2
_geom_bond_distance
_geom_bond_site_symmetry_2
_geom_bond_publ_flag
Tl1 N142 2.759(3) . ?
Tl1 N122 2.783(3) . ?
B1 N101 1.535(5) . ?
B1 N121 1.543(5) . ?
B1 N141 1.553(5) . ?
B1 H1 1.12(4) . ?
N101 C105 1.353(4) . ?
N101 N102 1.372(4) . ?
N102 C103 1.337(4) . ?
C103 C104 1.403(4) . ?
C103 C113 1.479(5) . ?
C104 C105 1.368(5) . ?
C104 H104 0.9500 . ?
C105 H105 0.9500 . ?
C115 C116 1.385(5) . ?
C115 C114 1.387(5) . ?
C115 H115 0.9500 . ?
C114 C113 1.391(4) . ?
C114 H114 0.9500 . ?
C113 C112 1.385(5) . ?
C112 N111 1.342(5) . ?
C112 H112 0.9500 . ?
N111 C116 1.345(5) . ?
C116 H116 0.9500 . ?
N121 C125 1.341(4) . ?
N121 N122 1.363(4) . ?
N122 C123 1.339(4) . ?
C123 C124 1.396(5) . ?
C123 C133 1.476(5) . ?
C124 C125 1.374(5) . ?
C124 H124 0.9500 . ?
C125 H125 0.9500 . ?
N131 C132 1.326(4) . ?
N131 C136 1.344(5) . ?
C132 C133 1.389(5) . ?
C132 H132 0.9500 . ?
C133 C134 1.404(5) . ?
C134 C135 1.374(5) . ?
C134 H134 0.9500 . ?
C135 C136 1.379(5) . ?
C135 H135 0.9500 . ?
C136 H136 0.9500 . ?
N141 C145 1.344(4) . ?
N141 N142 1.363(4) . ?
N142 C143 1.345(4) . ?
C143 C144 1.403(5) . ?
C143 C153 1.479(5) . ?
C144 C145 1.367(5) . ?
C144 H144 0.9500 . ?
C145 H145 0.9500 . ?
N151 C156 1.329(5) . ?
N151 C152 1.338(5) . ?
C152 C153 1.394(5) . ?
C152 H152 0.9500 . ?
C153 C154 1.392(5) . ?
C154 C155 1.387(5) . ?
C154 H154 0.9500 . ?
C155 C156 1.385(5) . ?
C155 H155 0.9500 . ?
C156 H156 0.9500 . ?
